data_4319032
loop_
_publ_author_name
'Fr\'ed\'eric Gloaguen'
'Joshua D. Lawrence'
'Thomas B. Rauchfuss'
'Marc B\'enard'
'Marie-Madeleine Rohmer'

_publ_contact_author
; 
Prof. Thomas B. Rauchfuss 
University of Illinois 
School of Chemical Sciences, 
600 South Mathews Avenue 
Urbana, Illinois  61801 
USA 
;
_publ_section_title
;
 Bimetallic Carbonyl Thiolates as Functional Models for Fe-Only
 Hydrogenases
;
_journal_name_full 'Inorganic Chemistry'
_journal_page_first 6573
_journal_page_last 6582
_journal_paper_doi 10.1021/ic025838x
_journal_volume 41
_journal_year 2002
_chemical_formula_sum 'C11 H16 Fe2 N O4 P S2'
_chemical_formula_weight 433.04
_chemical_name_systematic
; 
 ? 
;
_space_group_IT_number 14
_symmetry_cell_setting monoclinic
_symmetry_space_group_name_Hall '-P 2ybc'
_symmetry_space_group_name_H-M 'P 1 21/c 1'
_atom_sites_solution_hydrogens geom
_atom_sites_solution_primary direct
_atom_sites_solution_secondary difmap
_audit_creation_method SHELXL-97
_cell_angle_alpha 90.00
_cell_angle_beta 105.027(7)
_cell_angle_gamma 90.00
_cell_formula_units_Z 4
_cell_length_a 14.126(6)
_cell_length_b 9.143(4)
_cell_length_c 13.749(6)
_cell_measurement_temperature 193(2)
_cell_volume 1715.0(13)
_computing_cell_refinement 'Bruker SMART'
_computing_data_collection 'Bruker SMART'
_computing_data_reduction 'Bruker SHELXTL'
_computing_molecular_graphics 'Bruker SHELXTL'
_computing_publication_material 'Bruker SHELXTL'
_computing_structure_refinement 'SHELXL-97 (Sheldrick, 1997)'
_computing_structure_solution 'SHELXS-97 (Sheldrick, 1990)'
_diffrn_ambient_temperature 193(2)
_diffrn_measured_fraction_theta_full 0.972
_diffrn_measured_fraction_theta_max 0.972
_diffrn_measurement_device_type 'CCD area detector'
_diffrn_measurement_method 'phi and omega scans'
_diffrn_radiation_monochromator graphite
_diffrn_radiation_source 'fine-focus sealed tube'
_diffrn_radiation_type MoK\a
_diffrn_radiation_wavelength 0.71073
_diffrn_reflns_av_R_equivalents 0.0312
_diffrn_reflns_av_sigmaI/netI 0.0278
_diffrn_reflns_limit_h_max 17
_diffrn_reflns_limit_h_min -18
_diffrn_reflns_limit_k_max 12
_diffrn_reflns_limit_k_min -12
_diffrn_reflns_limit_l_max 18
_diffrn_reflns_limit_l_min -18
_diffrn_reflns_number 14923
_diffrn_reflns_theta_full 28.31
_diffrn_reflns_theta_max 28.31
_diffrn_reflns_theta_min 2.68
_exptl_absorpt_coefficient_mu 2.038
_exptl_absorpt_correction_T_max 0.9982
_exptl_absorpt_correction_T_min 0.7160
_exptl_absorpt_correction_type empirical
_exptl_crystal_colour red
_exptl_crystal_density_diffrn 1.677
_exptl_crystal_density_method 'not measured'
_exptl_crystal_description prism
_exptl_crystal_F_000 880
_exptl_crystal_size_max 0.40
_exptl_crystal_size_mid 0.24
_exptl_crystal_size_min 0.10
_refine_diff_density_max 0.363
_refine_diff_density_min -0.283
_refine_diff_density_rms 0.061
_refine_ls_extinction_method none
_refine_ls_goodness_of_fit_ref 1.076
_refine_ls_hydrogen_treatment mixed
_refine_ls_matrix_type full
_refine_ls_number_parameters 254
_refine_ls_number_reflns 4147
_refine_ls_number_restraints 0
_refine_ls_restrained_S_all 1.076
_refine_ls_R_factor_all 0.0310
_refine_ls_R_factor_gt 0.0231
_refine_ls_shift/su_max 0.002
_refine_ls_shift/su_mean 0.000
_refine_ls_structure_factor_coef Fsqd
_refine_ls_weighting_details 'calc w=1/[\s^2^(Fo^2^)+(0.0265P)^2^+0.1683P] where P=(Fo^2^+2Fc^2^)/3'
_refine_ls_weighting_scheme calc
_refine_ls_wR_factor_gt 0.0539
_refine_ls_wR_factor_ref 0.0562
_reflns_number_gt 3493
_reflns_number_total 4147
_reflns_threshold_expression >2sigma(I)
_cod_data_source_file ic025838x-2_s2.cif
_cod_data_source_block p21ca
_cod_depositor_comments
;
The following automatic conversions were performed:

'_symmetry_cell_setting' value 'Monoclinic' changed to 'monoclinic'
according to the built-in table from CIF Core dictionary named
'cif_core.dic' version 2.4.1 from 2010-06-29.

Automatic conversion script
Id: cif_fix_values 1646 2011-03-28 12:23:43Z adriana 
;
_cod_original_cell_volume 1715.0(12)
_cod_database_code 4319032

loop_
_symmetry_equiv_pos_as_xyz
'x, y, z'
'-x, y+1/2, -z+1/2'
'-x, -y, -z'
'x, -y-1/2, z-1/2'

loop_
_atom_site_label
_atom_site_type_symbol
_atom_site_fract_x
_atom_site_fract_y
_atom_site_fract_z
_atom_site_U_iso_or_equiv
_atom_site_adp_type
_atom_site_occupancy
_atom_site_symmetry_multiplicity
_atom_site_calc_flag
_atom_site_refinement_flags
_atom_site_disorder_assembly
_atom_site_disorder_group
Fe2 Fe 0.760332(16) 0.33884(2) 0.147776(16) 0.02052(7) Uani 1 1 d . . .
Fe1 Fe 0.814623(16) 0.50804(2) 0.302716(16) 0.02128(7) Uani 1 1 d . . .
S1 S 0.70536(3) 0.57056(4) 0.15655(3) 0.02350(9) Uani 1 1 d . . .
S2 S 0.91258(3) 0.43654(4) 0.20382(3) 0.02444(9) Uani 1 1 d . . .
C1 C 0.71452(12) 0.52496(17) 0.37402(12) 0.0265(3) Uani 1 1 d . . .
N1 N 0.65731(12) 0.53490(17) 0.41982(12) 0.0371(4) Uani 1 1 d . . .
C2 C 0.85711(13) 0.68757(19) 0.34280(12) 0.0291(4) Uani 1 1 d . . .
O2 O 0.87981(11) 0.80314(14) 0.36952(10) 0.0441(3) Uani 1 1 d . . .
C3 C 0.89025(12) 0.41556(18) 0.40973(13) 0.0278(4) Uani 1 1 d . . .
O3 O 0.93550(10) 0.35545(15) 0.47853(10) 0.0429(3) Uani 1 1 d . . .
C4 C 0.74901(13) 0.34478(18) 0.01656(13) 0.0294(4) Uani 1 1 d . . .
O4 O 0.74143(11) 0.35539(15) -0.06783(10) 0.0453(3) Uani 1 1 d . . .
C5 C 0.81259(13) 0.16052(18) 0.16726(14) 0.0311(4) Uani 1 1 d . . .
O5 O 0.84725(11) 0.04748(14) 0.18032(13) 0.0535(4) Uani 1 1 d . . .
P1 P 0.60861(3) 0.24818(5) 0.12992(3) 0.02445(10) Uani 1 1 d . . .
C6 C 0.53607(17) 0.3297(3) 0.2065(2) 0.0485(6) Uani 1 1 d . . .
C7 C 0.52884(16) 0.2607(3) 0.00399(15) 0.0396(5) Uani 1 1 d . . .
C8 C 0.60417(17) 0.0553(2) 0.15742(19) 0.0435(5) Uani 1 1 d . . .
C9 C 0.93086(14) 0.5789(2) 0.11671(15) 0.0327(4) Uani 1 1 d . . .
C10 C 0.86936(14) 0.71395(19) 0.11148(14) 0.0328(4) Uani 1 1 d . . .
C11 C 0.75992(14) 0.6909(2) 0.07884(14) 0.0320(4) Uani 1 1 d . . .
H1 H 0.7623(16) 0.342(2) 0.2671(16) 0.055(6) Uiso 1 1 d . . .
H9B H 0.9201(14) 0.531(2) 0.0482(15) 0.036(5) Uiso 1 1 d . . .
H9A H 0.9971(16) 0.606(2) 0.1394(15) 0.046(6) Uiso 1 1 d . . .
H10B H 0.8862(15) 0.766(2) 0.1776(16) 0.043(5) Uiso 1 1 d . . .
H11B H 0.7406(14) 0.6522(19) 0.0099(15) 0.034(5) Uiso 1 1 d . . .
H11A H 0.7252(14) 0.778(2) 0.0764(15) 0.040(5) Uiso 1 1 d . . .
H10A H 0.8876(15) 0.779(2) 0.0628(16) 0.043(6) Uiso 1 1 d . . .
H7B H 0.5252(16) 0.359(2) -0.0137(16) 0.049(6) Uiso 1 1 d . . .
H8A H 0.6452(16) 0.032(2) 0.2230(18) 0.049(6) Uiso 1 1 d . . .
H7A H 0.4635(17) 0.226(2) 0.0075(16) 0.053(6) Uiso 1 1 d . . .
H6A H 0.5257(18) 0.425(3) 0.1906(19) 0.062(8) Uiso 1 1 d . . .
H8C H 0.538(2) 0.030(3) 0.1494(19) 0.066(7) Uiso 1 1 d . . .
H6C H 0.4715(17) 0.284(2) 0.1916(17) 0.053(6) Uiso 1 1 d . . .
H7C H 0.5542(16) 0.209(2) -0.0390(18) 0.053(7) Uiso 1 1 d . . .
H8B H 0.634(2) 0.002(3) 0.114(2) 0.068(8) Uiso 1 1 d . . .
H6B H 0.569(2) 0.316(3) 0.276(2) 0.074(9) Uiso 1 1 d . . .

loop_
_atom_site_aniso_label
_atom_site_aniso_U_11
_atom_site_aniso_U_22
_atom_site_aniso_U_33
_atom_site_aniso_U_23
_atom_site_aniso_U_13
_atom_site_aniso_U_12
Fe2 0.01949(12) 0.02037(11) 0.02126(12) -0.00158(8) 0.00450(9) 0.00051(8)
Fe1 0.02000(12) 0.02303(12) 0.01968(12) -0.00122(8) 0.00310(9) -0.00086(8)
S1 0.0216(2) 0.0230(2) 0.0242(2) 0.00019(14) 0.00288(15) 0.00337(15)
S2 0.01858(19) 0.0275(2) 0.0271(2) 0.00196(15) 0.00563(15) 0.00051(15)
C1 0.0262(9) 0.0279(8) 0.0242(8) -0.0051(6) 0.0046(7) -0.0028(6)
N1 0.0335(9) 0.0448(9) 0.0357(9) -0.0113(7) 0.0140(7) -0.0064(7)
C2 0.0302(9) 0.0362(10) 0.0209(8) -0.0008(7) 0.0067(7) -0.0030(7)
O2 0.0664(10) 0.0333(7) 0.0336(7) -0.0082(6) 0.0149(7) -0.0182(7)
C3 0.0236(8) 0.0317(9) 0.0281(9) -0.0006(7) 0.0067(7) -0.0023(7)
O3 0.0356(7) 0.0541(8) 0.0335(7) 0.0113(6) -0.0011(6) 0.0026(6)
C4 0.0293(9) 0.0275(9) 0.0312(9) -0.0054(7) 0.0076(7) -0.0008(7)
O4 0.0637(10) 0.0482(8) 0.0257(7) -0.0034(6) 0.0146(6) -0.0006(7)
C5 0.0266(9) 0.0289(9) 0.0360(10) -0.0036(7) 0.0046(7) -0.0010(7)
O5 0.0492(9) 0.0284(7) 0.0764(11) -0.0003(7) 0.0048(8) 0.0118(6)
P1 0.0214(2) 0.0271(2) 0.0243(2) -0.00472(16) 0.00481(16) -0.00323(16)
C6 0.0341(12) 0.0608(15) 0.0573(15) -0.0278(12) 0.0240(11) -0.0145(10)
C7 0.0302(11) 0.0508(13) 0.0320(10) -0.0001(9) -0.0024(8) -0.0036(9)
C8 0.0355(12) 0.0371(11) 0.0568(14) 0.0091(10) 0.0100(10) -0.0096(9)
C9 0.0299(10) 0.0364(10) 0.0343(10) 0.0061(8) 0.0126(8) -0.0052(8)
C10 0.0433(11) 0.0275(9) 0.0300(9) 0.0054(7) 0.0139(8) -0.0046(8)
C11 0.0386(10) 0.0266(9) 0.0298(10) 0.0078(7) 0.0071(8) 0.0037(7)

loop_
_atom_type_symbol
_atom_type_description
_atom_type_scat_dispersion_real
_atom_type_scat_dispersion_imag
_atom_type_scat_source
C C 0.0033 0.0016 'International Tables Vol C Tables 4.2.6.8 and 6.1.1.4'
H H 0.0000 0.0000 'International Tables Vol C Tables 4.2.6.8 and 6.1.1.4'
N N 0.0061 0.0033 'International Tables Vol C Tables 4.2.6.8 and 6.1.1.4'
P P 0.1023 0.0942 'International Tables Vol C Tables 4.2.6.8 and 6.1.1.4'
S S 0.1246 0.1234 'International Tables Vol C Tables 4.2.6.8 and 6.1.1.4'
Fe Fe 0.3463 0.8444 'International Tables Vol C Tables 4.2.6.8 and 6.1.1.4'
O O 0.0106 0.0060 'International Tables Vol C Tables 4.2.6.8 and 6.1.1.4'

loop_
_geom_angle_atom_site_label_1
_geom_angle_atom_site_label_2
_geom_angle_atom_site_label_3
_geom_angle
_geom_angle_site_symmetry_1
_geom_angle_site_symmetry_3
_geom_angle_publ_flag
C4 Fe2 C5 96.07(8) . . ?
C4 Fe2 P1 93.91(6) . . ?
C5 Fe2 P1 91.44(6) . . ?
C4 Fe2 S1 94.80(5) . . ?
C5 Fe2 S1 168.62(6) . . ?
P1 Fe2 S1 91.17(3) . . ?
C4 Fe2 S2 99.27(6) . . ?
C5 Fe2 S2 89.42(6) . . ?
P1 Fe2 S2 166.62(2) . . ?
S1 Fe2 S2 85.52(3) . . ?
C4 Fe2 Fe1 138.69(6) . . ?
C5 Fe2 Fe1 113.66(6) . . ?
P1 Fe2 Fe1 112.408(17) . . ?
S1 Fe2 Fe1 55.237(18) . . ?
S2 Fe2 Fe1 55.394(15) . . ?
C4 Fe2 H1 175.0(7) . . ?
C5 Fe2 H1 88.2(7) . . ?
P1 Fe2 H1 83.4(8) . . ?
S1 Fe2 H1 81.1(7) . . ?
S2 Fe2 H1 83.3(8) . . ?
Fe1 Fe2 H1 40.2(7) . . ?
C2 Fe1 C3 95.70(8) . . ?
C2 Fe1 C1 90.08(7) . . ?
C3 Fe1 C1 88.86(8) . . ?
C2 Fe1 S1 97.99(6) . . ?
C3 Fe1 S1 166.30(5) . . ?
C1 Fe1 S1 90.57(6) . . ?
C2 Fe1 S2 103.95(6) . . ?
C3 Fe1 S2 91.70(6) . . ?
C1 Fe1 S2 165.83(5) . . ?
S1 Fe1 S2 85.55(3) . . ?
C2 Fe1 Fe2 144.04(5) . . ?
C3 Fe1 Fe2 112.41(6) . . ?
C1 Fe1 Fe2 111.59(5) . . ?
S1 Fe1 Fe2 55.36(2) . . ?
S2 Fe1 Fe2 55.33(2) . . ?
C2 Fe1 H1 173.7(7) . . ?
C3 Fe1 H1 86.5(7) . . ?
C1 Fe1 H1 84.1(7) . . ?
S1 Fe1 H1 79.9(7) . . ?
S2 Fe1 H1 81.8(7) . . ?
Fe2 Fe1 H1 38.3(7) . . ?
C11 S1 Fe1 112.01(7) . . ?
C11 S1 Fe2 109.11(7) . . ?
Fe1 S1 Fe2 69.399(18) . . ?
C9 S2 Fe2 109.83(7) . . ?
C9 S2 Fe1 113.43(7) . . ?
Fe2 S2 Fe1 69.28(3) . . ?
N1 C1 Fe1 177.53(15) . . ?
O2 C2 Fe1 176.54(17) . . ?
O3 C3 Fe1 177.71(15) . . ?
O4 C4 Fe2 176.88(15) . . ?
O5 C5 Fe2 179.02(17) . . ?
C7 P1 C8 102.44(11) . . ?
C7 P1 C6 102.98(13) . . ?
C8 P1 C6 102.96(13) . . ?
C7 P1 Fe2 114.86(8) . . ?
C8 P1 Fe2 114.83(8) . . ?
C6 P1 Fe2 116.86(8) . . ?
P1 C6 H6A 109.8(16) . . ?
P1 C6 H6C 109.9(13) . . ?
H6A C6 H6C 106(2) . . ?
P1 C6 H6B 108.8(16) . . ?
H6A C6 H6B 112(2) . . ?
H6C C6 H6B 110(2) . . ?
P1 C7 H7B 106.9(13) . . ?
P1 C7 H7A 106.9(13) . . ?
H7B C7 H7A 109.7(19) . . ?
P1 C7 H7C 109.9(14) . . ?
H7B C7 H7C 110(2) . . ?
H7A C7 H7C 113.4(19) . . ?
P1 C8 H8A 111.6(12) . . ?
P1 C8 H8C 107.4(15) . . ?
H8A C8 H8C 113(2) . . ?
P1 C8 H8B 109.0(15) . . ?
H8A C8 H8B 102(2) . . ?
H8C C8 H8B 113(2) . . ?
C10 C9 S2 115.98(13) . . ?
C10 C9 H9B 111.5(11) . . ?
S2 C9 H9B 106.6(11) . . ?
C10 C9 H9A 108.0(13) . . ?
S2 C9 H9A 105.7(13) . . ?
H9B C9 H9A 108.8(17) . . ?
C9 C10 C11 115.79(16) . . ?
C9 C10 H10B 110.5(11) . . ?
C11 C10 H10B 108.7(12) . . ?
C9 C10 H10A 106.3(12) . . ?
C11 C10 H10A 108.2(12) . . ?
H10B C10 H10A 107.0(17) . . ?
C10 C11 S1 117.57(13) . . ?
C10 C11 H11B 110.1(11) . . ?
S1 C11 H11B 107.0(11) . . ?
C10 C11 H11A 112.3(12) . . ?
S1 C11 H11A 103.8(13) . . ?
H11B C11 H11A 105.2(16) . . ?

loop_
_geom_bond_atom_site_label_1
_geom_bond_atom_site_label_2
_geom_bond_distance
_geom_bond_site_symmetry_2
_geom_bond_publ_flag
Fe2 C4 1.7701(19) . ?
Fe2 C5 1.7811(18) . ?
Fe2 P1 2.2512(9) . ?
Fe2 S1 2.2704(9) . ?
Fe2 S2 2.2711(9) . ?
Fe2 Fe1 2.5830(8) . ?
Fe2 H1 1.63(2) . ?
Fe1 C2 1.7853(18) . ?
Fe1 C3 1.7905(17) . ?
Fe1 C1 1.9245(18) . ?
Fe1 S1 2.2670(8) . ?
Fe1 S2 2.2730(8) . ?
Fe1 H1 1.70(2) . ?
S1 C11 1.8367(19) . ?
S2 C9 1.8315(18) . ?
C1 N1 1.150(2) . ?
C2 O2 1.137(2) . ?
C3 O3 1.137(2) . ?
C4 O4 1.141(2) . ?
C5 O5 1.138(2) . ?
P1 C7 1.808(2) . ?
P1 C8 1.808(2) . ?
P1 C6 1.809(2) . ?
C6 H6A 0.90(2) . ?
C6 H6C 0.98(2) . ?
C6 H6B 0.96(3) . ?
C7 H7B 0.93(2) . ?
C7 H7A 0.99(2) . ?
C7 H7C 0.90(2) . ?
C8 H8A 0.96(2) . ?
C8 H8C 0.94(3) . ?
C8 H8B 0.95(3) . ?
C9 C10 1.501(3) . ?
C9 H9B 1.02(2) . ?
C9 H9A 0.94(2) . ?
C10 C11 1.509(3) . ?
C10 H10B 1.00(2) . ?
C10 H10A 0.98(2) . ?
C11 H11B 0.98(2) . ?
C11 H11A 0.93(2) . ?
